data_1503096
loop_
_publ_author_name
'Valiulin, Roman A.'
'Arisco, Teresa M.'
'Kutateladze, Andrei G.'

_publ_section_title
;
 Strained to the limit: when a cyclobutyl moiety becomes a thermodynamic
 sink in a protolytic ring-opening of photogenerated oxetanes.
;
_journal_issue 15
_journal_name_full 'Organic letters'
_journal_page_first 3398
_journal_page_last 3401
_journal_paper_doi 10.1021/ol101297b
_journal_volume 12
_journal_year 2010
_chemical_formula_moiety 'C12 H17 Cl O'
_chemical_formula_sum 'C12 H17 Cl O'
_chemical_formula_weight 212.71
_chemical_name_common 1,3-chlorohydrine
_chemical_name_systematic
;
10-chlorotetracyclo[5.3.1.1^9,11^.0^1,6^]dodecan-12-ol
;
_space_group_IT_number 2
_symmetry_cell_setting triclinic
_symmetry_space_group_name_Hall '-P 1'
_symmetry_space_group_name_H-M 'P -1'
_atom_sites_solution_hydrogens geom
_atom_sites_solution_primary direct
_atom_sites_solution_secondary difmap
_audit_creation_method SHELXL-97
_cell_angle_alpha 100.201(8)
_cell_angle_beta 96.264(8)
_cell_angle_gamma 115.471(5)
_cell_formula_units_Z 6
_cell_length_a 10.9259(15)
_cell_length_b 11.4009(16)
_cell_length_c 14.825(3)
_cell_measurement_reflns_used 9750
_cell_measurement_temperature 296(2)
_cell_measurement_theta_max 45.96
_cell_measurement_theta_min 2.78
_cell_volume 1604.8(5)
_computing_cell_refinement 'Bruker SMART'
_computing_data_collection 'Bruker SMART'
_computing_data_reduction 'Bruker SAINT'
_computing_molecular_graphics 'Bruker SHELXTL'
_computing_publication_material 'Bruker SHELXTL'
_computing_structure_refinement 'SHELXL-97 (Sheldrick, 1997)'
_computing_structure_solution 'SHELXS-97 (Sheldrick, 1990)'
_diffrn_ambient_temperature 296(2)
_diffrn_detector_area_resol_mean 8.33
_diffrn_measured_fraction_theta_full 0.993
_diffrn_measured_fraction_theta_max 0.993
_diffrn_measurement_device_type 'Bruker D8 APEX II Diffractometer'
_diffrn_measurement_method 'phi and omega scans'
_diffrn_radiation_monochromator graphite
_diffrn_radiation_source 'fine-focus sealed tube'
_diffrn_radiation_type MoK\a
_diffrn_radiation_wavelength 0.71073
_diffrn_reflns_av_R_equivalents 0.0431
_diffrn_reflns_av_sigmaI/netI 0.0690
_diffrn_reflns_limit_h_max 14
_diffrn_reflns_limit_h_min -15
_diffrn_reflns_limit_k_max 16
_diffrn_reflns_limit_k_min -16
_diffrn_reflns_limit_l_max 21
_diffrn_reflns_limit_l_min -21
_diffrn_reflns_number 35462
_diffrn_reflns_theta_full 30.51
_diffrn_reflns_theta_max 30.51
_diffrn_reflns_theta_min 1.43
_exptl_absorpt_coefficient_mu 0.321
_exptl_absorpt_correction_type none
_exptl_crystal_colour colorless
_exptl_crystal_density_diffrn 1.321
_exptl_crystal_density_method 'not measured'
_exptl_crystal_description irregular
_exptl_crystal_F_000 684
_exptl_crystal_size_max 0.45
_exptl_crystal_size_mid 0.32
_exptl_crystal_size_min 0.2
_refine_diff_density_max 0.636
_refine_diff_density_min -0.931
_refine_diff_density_rms 0.115
_refine_ls_extinction_method none
_refine_ls_goodness_of_fit_ref 1.003
_refine_ls_hydrogen_treatment noref
_refine_ls_matrix_type full
_refine_ls_number_parameters 382
_refine_ls_number_reflns 9733
_refine_ls_number_restraints 0
_refine_ls_restrained_S_all 1.003
_refine_ls_R_factor_all 0.1013
_refine_ls_R_factor_gt 0.0318
_refine_ls_shift/su_max 0.025
_refine_ls_shift/su_mean 0.003
_refine_ls_structure_factor_coef Fsqd
_refine_ls_weighting_details 'calc w=1/[\s^2^(Fo^2^)+(0.0652P)^2^+0.6108P] where P=(Fo^2^+2Fc^2^)/3'
_refine_ls_weighting_scheme calc
_refine_ls_wR_factor_gt 0.0939
_refine_ls_wR_factor_ref 0.1119
_reflns_number_gt 7721
_reflns_number_total 9733
_reflns_threshold_expression >2sigma(I)
_cod_data_source_file ol101297b_si_004.cif
_cod_data_source_block 57_oxetane_bn
_cod_depositor_comments
;
The following automatic conversions were performed:

'_symmetry_cell_setting' value 'Triclinic' changed to 'triclinic'
according to /home/saulius/struct/CIF-dictionaries/cif_core.dic
dictionary named 'cif_core.dic' version 2.4.2 from 2011-04-26.

Automatic conversion script
Id: cif_fix_values 1715 2011-07-08 13:25:40Z adriana 
;
_cod_original_sg_symbol_H-M P-1
_cod_database_code 1503096

loop_
_symmetry_equiv_pos_as_xyz
'x, y, z'
'-x, -y, -z'

loop_
_atom_site_label
_atom_site_type_symbol
_atom_site_fract_x
_atom_site_fract_y
_atom_site_fract_z
_atom_site_U_iso_or_equiv
_atom_site_adp_type
_atom_site_occupancy
_atom_site_symmetry_multiplicity
_atom_site_calc_flag
_atom_site_refinement_flags
Cl1 Cl 2.33189(3) 1.09816(3) 1.45085(2) 0.02626(8) Uani 1 1 d .
Cl3 Cl 0.78740(3) 0.61123(3) 0.86967(2) 0.02293(8) Uani 1 1 d .
Cl2 Cl 0.98134(2) 0.66265(3) 0.426853(19) 0.01958(7) Uani 1 1 d .
O1 O 2.25750(9) 1.32042(9) 1.41086(6) 0.02136(18) Uani 1 1 d .
H1 H 2.2705 1.3478 1.4678 0.032 Uiso 1 1 calc R
O3 O 0.58849(8) 0.49674(9) 0.67383(6) 0.01928(18) Uani 1 1 d .
H3 H 0.6408 0.5506 0.6485 0.029 Uiso 1 1 calc R
O2 O 0.66981(8) 0.56034(8) 0.40462(6) 0.01777(17) Uani 1 1 d .
H2 H 0.5973 0.5608 0.3839 0.027 Uiso 1 1 calc R
C18 C 0.82422(13) 0.36171(14) 0.07899(9) 0.0242(3) Uani 1 1 d .
H18A H 0.7929 0.3293 0.0115 0.029 Uiso 1 1 calc R
H18B H 0.9220 0.3858 0.0942 0.029 Uiso 1 1 calc R
C22 C 0.80306(13) 0.48463(14) 0.11290(9) 0.0232(3) Uani 1 1 d .
H22A H 0.7049 0.4596 0.0991 0.028 Uiso 1 1 calc R
H22B H 0.8496 0.5519 0.0797 0.028 Uiso 1 1 calc R
C6 C 2.14636(13) 0.92591(14) 1.07903(9) 0.0231(3) Uani 1 1 d .
H6A H 2.1392 0.9173 1.0121 0.028 Uiso 1 1 calc R
H6B H 2.1560 0.8501 1.0934 0.028 Uiso 1 1 calc R
C11 C 2.27346(12) 1.05652(14) 1.13251(9) 0.0228(2) Uani 1 1 d .
H11A H 2.3554 1.0579 1.1122 0.027 Uiso 1 1 calc R
H11B H 2.2631 1.1320 1.1181 0.027 Uiso 1 1 calc R
C36 C 0.72154(11) 0.25418(13) 0.69922(9) 0.0214(2) Uani 1 1 d .
H36A H 0.7267 0.2234 0.6351 0.026 Uiso 1 1 calc R
H36B H 0.7877 0.2429 0.7414 0.026 Uiso 1 1 calc R
C17 C 0.74280(12) 0.25133(13) 0.12571(8) 0.0208(2) Uani 1 1 d .
H17A H 0.7546 0.1727 0.1022 0.025 Uiso 1 1 calc R
H17B H 0.6450 0.2266 0.1092 0.025 Uiso 1 1 calc R
C12 C 1.92794(11) 1.00638(13) 1.35188(8) 0.0204(2) Uani 1 1 d .
H12A H 1.8646 1.0404 1.3706 0.024 Uiso 1 1 calc R
H12B H 1.8914 0.9133 1.3546 0.024 Uiso 1 1 calc R
C5 C 2.01595(12) 0.92560(13) 1.10659(8) 0.0200(2) Uani 1 1 d .
H5A H 1.9357 0.8435 1.0710 0.024 Uiso 1 1 calc R
H5B H 2.0059 1.0004 1.0907 0.024 Uiso 1 1 calc R
C24 C 0.72363(12) 0.26123(12) 0.39002(9) 0.0195(2) Uani 1 1 d .
H24A H 0.6497 0.2080 0.4184 0.023 Uiso 1 1 calc R
H24B H 0.7983 0.2372 0.3992 0.023 Uiso 1 1 calc R
C29 C 0.36967(11) 0.28824(12) 0.89419(9) 0.0195(2) Uani 1 1 d .
H29A H 0.3347 0.3267 0.9424 0.023 Uiso 1 1 calc R
H29B H 0.3024 0.2550 0.8357 0.023 Uiso 1 1 calc R
C30 C 0.38814(12) 0.17253(12) 0.92036(8) 0.0194(2) Uani 1 1 d .
H30A H 0.4576 0.2062 0.9778 0.023 Uiso 1 1 calc R
H30B H 0.3015 0.1078 0.9312 0.023 Uiso 1 1 calc R
C10 C 2.29236(11) 1.07115(13) 1.23838(8) 0.0187(2) Uani 1 1 d .
H10A H 2.3228 1.0075 1.2539 0.022 Uiso 1 1 calc R
H10B H 2.3646 1.1606 1.2702 0.022 Uiso 1 1 calc R
C31 C 0.74787(11) 0.40151(12) 0.72054(9) 0.0184(2) Uani 1 1 d .
H31 H 0.8331 0.4649 0.7057 0.022 Uiso 1 1 calc R
C33 C 0.43283(11) 0.10444(12) 0.84214(9) 0.0184(2) Uani 1 1 d .
H33A H 0.3609 0.0674 0.7858 0.022 Uiso 1 1 calc R
H33B H 0.4431 0.0307 0.8598 0.022 Uiso 1 1 calc R
C23 C 0.86032(11) 0.54372(12) 0.21842(8) 0.0176(2) Uani 1 1 d .
H23A H 0.9608 0.5850 0.2303 0.021 Uiso 1 1 calc R
H23B H 0.8338 0.6133 0.2395 0.021 Uiso 1 1 calc R
C35 C 0.57265(11) 0.17854(12) 0.71544(8) 0.0178(2) Uani 1 1 d .
H35 H 0.5150 0.0874 0.6759 0.021 Uiso 1 1 calc R
C28 C 0.50770(11) 0.39627(12) 0.88370(8) 0.0177(2) Uani 1 1 d .
H28A H 0.4916 0.4633 0.8596 0.021 Uiso 1 1 calc R
H28B H 0.5690 0.4403 0.9449 0.021 Uiso 1 1 calc R
C3 C 1.95275(11) 1.02198(12) 1.25296(8) 0.0172(2) Uani 1 1 d .
H3A H 1.8782 1.0229 1.2103 0.021 Uiso 1 1 calc R
C25 C 0.61169(11) 0.38241(12) 0.66246(8) 0.0170(2) Uani 1 1 d .
H25 H 0.5997 0.3413 0.5961 0.020 Uiso 1 1 calc R
C8 C 2.16176(11) 1.02755(12) 1.37538(8) 0.0169(2) Uani 1 1 d .
H8 H 2.1135 0.9312 1.3713 0.020 Uiso 1 1 calc R
C1 C 2.11898(11) 1.21878(12) 1.37620(8) 0.0168(2) Uani 1 1 d .
H1A H 2.0538 1.2561 1.3832 0.020 Uiso 1 1 calc R
C7 C 2.07479(11) 1.09221(12) 1.41382(8) 0.0172(2) Uani 1 1 d .
H7 H 2.0798 1.1069 1.4816 0.021 Uiso 1 1 calc R
C15 C 0.67022(11) 0.24212(12) 0.28473(8) 0.0168(2) Uani 1 1 d .
H15 H 0.5901 0.1563 0.2522 0.020 Uiso 1 1 calc R
C32 C 0.73296(10) 0.43466(11) 0.82209(8) 0.0167(2) Uani 1 1 d .
H32 H 0.7904 0.4079 0.8606 0.020 Uiso 1 1 calc R
C19 C 0.77554(11) 0.41262(12) 0.43073(8) 0.0165(2) Uani 1 1 d .
H19 H 0.8021 0.4434 0.4992 0.020 Uiso 1 1 calc R
C4 C 2.02021(11) 0.93617(12) 1.21131(8) 0.0165(2) Uani 1 1 d .
H4 H 1.9883 0.8498 1.2278 0.020 Uiso 1 1 calc R
C16 C 0.79038(11) 0.29598(11) 0.23259(8) 0.0162(2) Uani 1 1 d .
H16 H 0.8698 0.2826 0.2556 0.019 Uiso 1 1 calc R
C34 C 0.56932(10) 0.20054(11) 0.82108(8) 0.0159(2) Uani 1 1 d .
H34 H 0.6513 0.2067 0.8601 0.019 Uiso 1 1 calc R
C13 C 0.65051(10) 0.42623(11) 0.38564(8) 0.0150(2) Uani 1 1 d .
H13 H 0.5656 0.3670 0.4032 0.018 Uiso 1 1 calc R
C20 C 0.88797(10) 0.48279(11) 0.37814(8) 0.0150(2) Uani 1 1 d .
H20 H 0.9542 0.4462 0.3816 0.018 Uiso 1 1 calc R
C26 C 0.51690(10) 0.28294(11) 0.71000(8) 0.0149(2) Uani 1 1 d .
H26 H 0.4168 0.2482 0.6887 0.018 Uiso 1 1 calc R
C2 C 2.09750(11) 1.14804(11) 1.27516(8) 0.0147(2) Uani 1 1 d .
H2A H 2.1177 1.2029 1.2295 0.018 Uiso 1 1 calc R
C14 C 0.65302(10) 0.37123(11) 0.28524(8) 0.0144(2) Uani 1 1 d .
H14 H 0.5825 0.3657 0.2355 0.017 Uiso 1 1 calc R
C27 C 0.57810(10) 0.34004(11) 0.81868(8) 0.0139(2) Uani 1 1 d .
C9 C 2.16116(10) 1.04803(11) 1.27418(8) 0.0140(2) Uani 1 1 d .
C21 C 0.80844(10) 0.43927(11) 0.27450(7) 0.0133(2) Uani 1 1 d .

loop_
_atom_site_aniso_label
_atom_site_aniso_U_11
_atom_site_aniso_U_22
_atom_site_aniso_U_33
_atom_site_aniso_U_23
_atom_site_aniso_U_13
_atom_site_aniso_U_12
Cl1 0.02278(13) 0.03183(18) 0.02139(15) 0.00717(12) -0.00326(11) 0.01166(12)
Cl3 0.02255(13) 0.01368(14) 0.02465(15) 0.00634(11) 0.00056(11) 0.00164(10)
Cl2 0.01427(11) 0.01844(14) 0.01840(14) -0.00146(10) -0.00008(9) 0.00375(9)
O1 0.0254(4) 0.0143(4) 0.0166(4) 0.0019(3) 0.0049(3) 0.0027(3)
O3 0.0160(3) 0.0211(4) 0.0242(4) 0.0126(3) 0.0043(3) 0.0090(3)
O2 0.0151(3) 0.0169(4) 0.0204(4) 0.0002(3) 0.0001(3) 0.0090(3)
C18 0.0292(6) 0.0264(7) 0.0160(5) 0.0034(5) 0.0053(5) 0.0124(5)
C22 0.0288(5) 0.0253(7) 0.0166(5) 0.0073(5) 0.0026(4) 0.0131(5)
C6 0.0274(5) 0.0281(7) 0.0182(6) 0.0029(5) 0.0064(5) 0.0173(5)
C11 0.0214(5) 0.0294(7) 0.0221(6) 0.0086(5) 0.0100(4) 0.0136(5)
C36 0.0173(5) 0.0227(6) 0.0293(6) 0.0095(5) 0.0100(4) 0.0114(4)
C17 0.0228(5) 0.0199(6) 0.0166(5) -0.0012(4) 0.0031(4) 0.0094(4)
C12 0.0166(4) 0.0224(6) 0.0184(5) 0.0052(4) 0.0061(4) 0.0049(4)
C5 0.0204(5) 0.0238(6) 0.0146(5) 0.0012(4) 0.0026(4) 0.0105(4)
C24 0.0211(5) 0.0195(6) 0.0215(6) 0.0085(4) 0.0053(4) 0.0111(4)
C29 0.0187(5) 0.0184(6) 0.0212(6) 0.0044(4) 0.0071(4) 0.0078(4)
C30 0.0194(5) 0.0168(6) 0.0189(5) 0.0062(4) 0.0050(4) 0.0046(4)
C10 0.0156(4) 0.0213(6) 0.0204(6) 0.0058(4) 0.0051(4) 0.0090(4)
C31 0.0122(4) 0.0209(6) 0.0242(6) 0.0107(5) 0.0053(4) 0.0073(4)
C33 0.0179(4) 0.0133(5) 0.0222(6) 0.0059(4) 0.0050(4) 0.0048(4)
C23 0.0187(4) 0.0161(5) 0.0165(5) 0.0038(4) 0.0021(4) 0.0073(4)
C35 0.0159(4) 0.0163(5) 0.0213(6) 0.0036(4) 0.0050(4) 0.0077(4)
C28 0.0193(4) 0.0136(5) 0.0192(5) 0.0034(4) 0.0046(4) 0.0068(4)
C3 0.0143(4) 0.0205(6) 0.0154(5) 0.0037(4) 0.0028(4) 0.0071(4)
C25 0.0148(4) 0.0198(6) 0.0170(5) 0.0067(4) 0.0032(4) 0.0078(4)
C8 0.0168(4) 0.0152(5) 0.0167(5) 0.0058(4) 0.0008(4) 0.0054(4)
C1 0.0202(5) 0.0150(5) 0.0148(5) 0.0041(4) 0.0052(4) 0.0074(4)
C7 0.0187(4) 0.0168(6) 0.0134(5) 0.0052(4) 0.0046(4) 0.0051(4)
C15 0.0162(4) 0.0141(5) 0.0192(5) 0.0031(4) 0.0036(4) 0.0067(4)
C32 0.0130(4) 0.0139(5) 0.0213(5) 0.0072(4) 0.0002(4) 0.0040(4)
C19 0.0148(4) 0.0205(6) 0.0151(5) 0.0048(4) 0.0015(4) 0.0091(4)
C4 0.0155(4) 0.0144(5) 0.0167(5) 0.0032(4) 0.0025(4) 0.0046(4)
C16 0.0159(4) 0.0156(5) 0.0176(5) 0.0027(4) 0.0028(4) 0.0084(4)
C34 0.0143(4) 0.0144(5) 0.0194(5) 0.0056(4) 0.0025(4) 0.0066(4)
C13 0.0124(4) 0.0154(5) 0.0164(5) 0.0025(4) 0.0018(4) 0.0064(4)
C20 0.0122(4) 0.0161(5) 0.0153(5) 0.0019(4) 0.0002(4) 0.0067(4)
C26 0.0121(4) 0.0161(5) 0.0153(5) 0.0037(4) 0.0016(4) 0.0058(4)
C2 0.0172(4) 0.0145(5) 0.0136(5) 0.0053(4) 0.0045(4) 0.0075(4)
C14 0.0114(4) 0.0147(5) 0.0156(5) 0.0019(4) 0.0006(3) 0.0058(4)
C27 0.0121(4) 0.0127(5) 0.0155(5) 0.0051(4) 0.0014(3) 0.0041(3)
C9 0.0142(4) 0.0135(5) 0.0140(5) 0.0043(4) 0.0029(4) 0.0058(4)
C21 0.0121(4) 0.0147(5) 0.0126(5) 0.0023(4) 0.0012(3) 0.0065(4)

loop_
_atom_type_symbol
_atom_type_description
_atom_type_scat_dispersion_real
_atom_type_scat_dispersion_imag
_atom_type_scat_source
C C 0.0033 0.0016 'International Tables Vol C Tables 4.2.6.8 and 6.1.1.4'
H H 0.0000 0.0000 'International Tables Vol C Tables 4.2.6.8 and 6.1.1.4'
O O 0.0106 0.0060 'International Tables Vol C Tables 4.2.6.8 and 6.1.1.4'
Cl Cl 0.1484 0.1585 'International Tables Vol C Tables 4.2.6.8 and 6.1.1.4'

loop_
_geom_angle_atom_site_label_1
_geom_angle_atom_site_label_2
_geom_angle_atom_site_label_3
_geom_angle
C1 O1 H1 109.5
C25 O3 H3 109.5
C13 O2 H2 109.5
C17 C18 C22 109.89(11)
C17 C18 H18A 109.7
C22 C18 H18A 109.7
C17 C18 H18B 109.7
C22 C18 H18B 109.7
H18A C18 H18B 108.2
C18 C22 C23 110.90(10)
C18 C22 H22A 109.5
C23 C22 H22A 109.5
C18 C22 H22B 109.5
C23 C22 H22B 109.5
H22A C22 H22B 108.0
C5 C6 C11 109.86(10)
C5 C6 H6A 109.7
C11 C6 H6A 109.7
C5 C6 H6B 109.7
C11 C6 H6B 109.7
H6A C6 H6B 108.2
C10 C11 C6 111.43(11)
C10 C11 H11A 109.3
C6 C11 H11A 109.3
C10 C11 H11B 109.3
C6 C11 H11B 109.3
H11A C11 H11B 108.0
C35 C36 C31 102.90(9)
C35 C36 H36A 111.2
C31 C36 H36A 111.2
C35 C36 H36B 111.2
C31 C36 H36B 111.2
H36A C36 H36B 109.1
C18 C17 C16 111.97(10)
C18 C17 H17A 109.2
C16 C17 H17A 109.2
C18 C17 H17B 109.2
C16 C17 H17B 109.2
H17A C17 H17B 107.9
C7 C12 C3 102.56(9)
C7 C12 H12A 111.3
C3 C12 H12A 111.3
C7 C12 H12B 111.3
C3 C12 H12B 111.3
H12A C12 H12B 109.2
C6 C5 C4 112.01(9)
C6 C5 H5A 109.2
C4 C5 H5A 109.2
C6 C5 H5B 109.2
C4 C5 H5B 109.2
H5A C5 H5B 107.9
C19 C24 C15 102.76(9)
C19 C24 H24A 111.2
C15 C24 H24A 111.2
C19 C24 H24B 111.2
C15 C24 H24B 111.2
H24A C24 H24B 109.1
C30 C29 C28 110.43(9)
C30 C29 H29A 109.6
C28 C29 H29A 109.6
C30 C29 H29B 109.6
C28 C29 H29B 109.6
H29A C29 H29B 108.1
C33 C30 C29 110.28(10)
C33 C30 H30A 109.6
C29 C30 H30A 109.6
C33 C30 H30B 109.6
C29 C30 H30B 109.6
H30A C30 H30B 108.1
C9 C10 C11 113.12(9)
C9 C10 H10A 109.0
C11 C10 H10A 109.0
C9 C10 H10B 109.0
C11 C10 H10B 109.0
H10A C10 H10B 107.8
C32 C31 C25 103.85(9)
C32 C31 C36 105.33(10)
C25 C31 C36 99.25(9)
C32 C31 H31 115.5
C25 C31 H31 115.5
C36 C31 H31 115.5
C30 C33 C34 112.61(10)
C30 C33 H33A 109.1
C34 C33 H33A 109.1
C30 C33 H33B 109.1
C34 C33 H33B 109.1
H33A C33 H33B 107.8
C21 C23 C22 112.77(10)
C21 C23 H23A 109.0
C22 C23 H23A 109.0
C21 C23 H23B 109.0
C22 C23 H23B 109.0
H23A C23 H23B 107.8
C34 C35 C36 111.74(9)
C34 C35 C26 88.67(8)
C36 C35 C26 101.69(9)
C34 C35 H35 116.8
C36 C35 H35 116.8
C26 C35 H35 116.8
C27 C28 C29 112.66(10)
C27 C28 H28A 109.1
C29 C28 H28A 109.1
C27 C28 H28B 109.1
C29 C28 H28B 109.1
H28A C28 H28B 107.8
C4 C3 C12 111.88(10)
C4 C3 C2 88.56(8)
C12 C3 C2 102.41(9)
C4 C3 H3A 116.6
C12 C3 H3A 116.6
C2 C3 H3A 116.6
O3 C25 C26 109.92(9)
O3 C25 C31 116.27(10)
C26 C25 C31 95.65(9)
O3 C25 H25 111.3
C26 C25 H25 111.3
C31 C25 H25 111.3
C7 C8 C9 103.63(8)
C7 C8 Cl1 111.59(8)
C9 C8 Cl1 115.42(8)
C7 C8 H8 108.6
C9 C8 H8 108.6
Cl1 C8 H8 108.6
O1 C1 C2 111.26(10)
O1 C1 C7 116.82(9)
C2 C1 C7 95.90(9)
O1 C1 H1A 110.7
C2 C1 H1A 110.7
C7 C1 H1A 110.7
C8 C7 C1 103.82(10)
C8 C7 C12 105.01(9)
C1 C7 C12 99.36(9)
C8 C7 H7 115.6
C1 C7 H7 115.6
C12 C7 H7 115.6
C24 C15 C16 112.02(9)
C24 C15 C14 102.05(9)
C16 C15 C14 88.73(9)
C24 C15 H15 116.7
C16 C15 H15 116.7
C14 C15 H15 116.7
C31 C32 C27 103.59(9)
C31 C32 Cl3 113.42(8)
C27 C32 Cl3 114.91(8)
C31 C32 H32 108.2
C27 C32 H32 108.2
Cl3 C32 H32 108.2
C20 C19 C13 103.67(9)
C20 C19 C24 105.23(9)
C13 C19 C24 99.35(8)
C20 C19 H19 115.5
C13 C19 H19 115.5
C24 C19 H19 115.5
C5 C4 C3 112.40(9)
C5 C4 C9 112.91(10)
C3 C4 C9 87.28(8)
C5 C4 H4 113.9
C3 C4 H4 113.9
C9 C4 H4 113.9
C17 C16 C15 113.37(9)
C17 C16 C21 112.83(9)
C15 C16 C21 87.42(8)
C17 C16 H16 113.6
C15 C16 H16 113.6
C21 C16 H16 113.6
C33 C34 C35 113.86(9)
C33 C34 C27 113.10(9)
C35 C34 C27 87.58(8)
C33 C34 H34 113.3
C35 C34 H34 113.3
C27 C34 H34 113.3
O2 C13 C14 113.66(10)
O2 C13 C19 113.67(9)
C14 C13 C19 95.83(8)
O2 C13 H13 111.0
C14 C13 H13 111.0
C19 C13 H13 111.0
C19 C20 C21 103.97(8)
C19 C20 Cl2 112.64(8)
C21 C20 Cl2 114.45(8)
C19 C20 H20 108.5
C21 C20 H20 108.5
Cl2 C20 H20 108.5
C25 C26 C35 106.46(9)
C25 C26 C27 106.92(9)
C35 C26 C27 86.47(8)
C25 C26 H26 117.5
C35 C26 H26 117.5
C27 C26 H26 117.5
C1 C2 C3 105.60(9)
C1 C2 C9 107.51(9)
C3 C2 C9 86.49(8)
C1 C2 H2A 117.5
C3 C2 H2A 117.5
C9 C2 H2A 117.5
C13 C14 C15 105.91(9)
C13 C14 C21 107.26(8)
C15 C14 C21 86.39(8)
C13 C14 H14 117.6
C15 C14 H14 117.6
C21 C14 H14 117.6
C28 C27 C32 116.00(9)
C28 C27 C34 118.59(10)
C32 C27 C34 106.11(8)
C28 C27 C26 121.75(8)
C32 C27 C26 102.15(9)
C34 C27 C26 87.81(8)
C10 C9 C8 115.90(8)
C10 C9 C4 117.89(10)
C8 C9 C4 106.91(9)
C10 C9 C2 122.12(10)
C8 C9 C2 102.05(9)
C4 C9 C2 87.65(8)
C23 C21 C16 118.54(10)
C23 C21 C20 115.73(9)
C16 C21 C20 106.57(8)
C23 C21 C14 122.14(8)
C16 C21 C14 87.82(8)
C20 C21 C14 101.68(9)

loop_
_geom_bond_atom_site_label_1
_geom_bond_atom_site_label_2
_geom_bond_distance
Cl1 C8 1.8153(11)
Cl3 C32 1.8109(12)
Cl2 C20 1.8118(12)
O1 C1 1.4172(14)
O1 H1 0.8200
O3 C25 1.4168(14)
O3 H3 0.8200
O2 C13 1.4209(14)
O2 H2 0.8200
C18 C17 1.528(2)
C18 C22 1.5246(19)
C18 H18A 0.9700
C18 H18B 0.9700
C22 C23 1.5307(17)
C22 H22A 0.9700
C22 H22B 0.9700
C6 C5 1.5233(17)
C6 C11 1.5288(19)
C6 H6A 0.9700
C6 H6B 0.9700
C11 C10 1.5300(18)
C11 H11A 0.9700
C11 H11B 0.9700
C36 C35 1.5492(16)
C36 C31 1.5429(18)
C36 H36A 0.9700
C36 H36B 0.9700
C17 C16 1.5320(16)
C17 H17A 0.9700
C17 H17B 0.9700
C12 C7 1.5443(15)
C12 C3 1.5470(18)
C12 H12A 0.9700
C12 H12B 0.9700
C5 C4 1.5297(17)
C5 H5A 0.9700
C5 H5B 0.9700
C24 C19 1.5425(17)
C24 C15 1.5479(17)
C24 H24A 0.9700
C24 H24B 0.9700
C29 C30 1.5247(17)
C29 C28 1.5287(17)
C29 H29A 0.9700
C29 H29B 0.9700
C30 C33 1.5219(18)
C30 H30A 0.9700
C30 H30B 0.9700
C10 C9 1.5155(16)
C10 H10A 0.9700
C10 H10B 0.9700
C31 C32 1.5299(18)
C31 C25 1.5421(14)
C31 H31 0.9800
C33 C34 1.5295(16)
C33 H33A 0.9700
C33 H33B 0.9700
C23 C21 1.5178(17)
C23 H23A 0.9700
C23 H23B 0.9700
C35 C34 1.5486(17)
C35 C26 1.5624(16)
C35 H35 0.9800
C28 C27 1.5162(17)
C28 H28A 0.9700
C28 H28B 0.9700
C3 C4 1.5450(17)
C3 C2 1.5617(16)
C3 H3A 0.9800
C25 C26 1.5125(17)
C25 H25 0.9800
C8 C7 1.5307(17)
C8 C9 1.5584(16)
C8 H8 0.9800
C1 C2 1.5105(16)
C1 C7 1.5398(17)
C1 H1A 0.9800
C7 H7 0.9800
C15 C16 1.5474(17)
C15 C14 1.5608(16)
C15 H15 0.9800
C32 C27 1.5561(15)
C32 H32 0.9800
C19 C20 1.5302(17)
C19 C13 1.5352(13)
C19 H19 0.9800
C4 C9 1.5631(15)
C4 H4 0.9800
C16 C21 1.5588(16)
C16 H16 0.9800
C34 C27 1.5586(16)
C34 H34 0.9800
C13 C14 1.5174(16)
C13 H13 0.9800
C20 C21 1.5587(15)
C20 H20 0.9800
C26 C27 1.5766(15)
C26 H26 0.9800
C2 C9 1.5693(15)
C2 H2A 0.9800
C14 C21 1.5749(15)
C14 H14 0.9800
